data_7201915
loop_
_publ_author_name
'Wang, Fang-Kuo'
'Yang, Shi-Yao'
'Huang, Rong-Bin'
'Zheng, Lan-Sun'
'Batten, Stuart R.'

_publ_section_title
;
 Control of the topologies and packing modes of three 2D coordination
 polymers through variation of the solvent ratio of a binary solvent
 mixture
;
_journal_issue 9
_journal_name_full CrystEngComm
_journal_page_first 1211
_journal_paper_doi 10.1039/b718995h
_journal_volume 10
_journal_year 2008
_chemical_formula_moiety 'C8 H6 O5 Zn, C4 H9 N O'
_chemical_formula_sum 'C12 H15 N O6 Zn'
_chemical_formula_weight 334.62
_chemical_name_systematic
;
?
;
_space_group_IT_number 2
_symmetry_cell_setting triclinic
_symmetry_space_group_name_Hall '-P 1'
_symmetry_space_group_name_H-M 'P -1'
_atom_sites_solution_hydrogens geom
_atom_sites_solution_primary direct
_atom_sites_solution_secondary difmap
_audit_creation_method SHELXL-97
_cell_angle_alpha 70.4360(10)
_cell_angle_beta 74.0180(10)
_cell_angle_gamma 76.7500(10)
_cell_formula_units_Z 2
_cell_length_a 6.9787(3)
_cell_length_b 10.1257(5)
_cell_length_c 10.8955(5)
_cell_measurement_reflns_used 5722
_cell_measurement_temperature 295(2)
_cell_measurement_theta_max 28.2534
_cell_measurement_theta_min 2.4988
_cell_volume 689.41(6)
_computing_cell_refinement 'SAINT (Bruker, 2002)'
_computing_data_collection 'SMART (Bruker, 2002)'
_computing_data_reduction 'SAINT (Bruker, 2001)'
_computing_molecular_graphics 'ORTEP-II (Johnson, 1976)'
_computing_publication_material 'SHELXL-97 (Sheldrick, 1997)'
_computing_structure_refinement 'SHELXL-97 (Sheldrick, 1997)'
_computing_structure_solution 'SHELXS-97 (Sheldrick, 1997)'
_diffrn_ambient_temperature 295(2)
_diffrn_measured_fraction_theta_full 0.987
_diffrn_measured_fraction_theta_max 0.909
_diffrn_measurement_device_type 'Bruker APEX area-detector diffractometer'
_diffrn_measurement_method '\f and \w scan'
_diffrn_radiation_monochromator graphite
_diffrn_radiation_source 'fine-focus sealed tube'
_diffrn_radiation_type MoK\a
_diffrn_radiation_wavelength 0.71073
_diffrn_reflns_av_R_equivalents 0.0220
_diffrn_reflns_av_sigmaI/netI 0.0253
_diffrn_reflns_limit_h_max 9
_diffrn_reflns_limit_h_min -9
_diffrn_reflns_limit_k_max 13
_diffrn_reflns_limit_k_min -13
_diffrn_reflns_limit_l_max 14
_diffrn_reflns_limit_l_min -14
_diffrn_reflns_number 7767
_diffrn_reflns_theta_full 26.00
_diffrn_reflns_theta_max 28.40
_diffrn_reflns_theta_min 2.03
_diffrn_standards_decay_% 0
_diffrn_standards_interval_count 0
_diffrn_standards_interval_time 0
_diffrn_standards_number 0
_exptl_absorpt_coefficient_mu 1.805
_exptl_absorpt_correction_T_max 0.7255
_exptl_absorpt_correction_T_min 0.5627
_exptl_absorpt_correction_type multi-scan
_exptl_absorpt_process_details 'SADABS (Bruker, 2002)'
_exptl_crystal_colour Colorless
_exptl_crystal_density_diffrn 1.612
_exptl_crystal_density_meas ?
_exptl_crystal_density_method .
_exptl_crystal_description Plate
_exptl_crystal_F_000 344
_exptl_crystal_size_max 0.36
_exptl_crystal_size_mid 0.33
_exptl_crystal_size_min 0.19
_refine_diff_density_max 0.898
_refine_diff_density_min -0.399
_refine_diff_density_rms 0.076
_refine_ls_extinction_method none
_refine_ls_goodness_of_fit_ref 1.047
_refine_ls_hydrogen_treatment mixed
_refine_ls_matrix_type full
_refine_ls_number_parameters 192
_refine_ls_number_reflns 3152
_refine_ls_number_restraints 0
_refine_ls_restrained_S_all 1.047
_refine_ls_R_factor_all 0.0333
_refine_ls_R_factor_gt 0.0317
_refine_ls_shift/su_max 0.001
_refine_ls_shift/su_mean 0.000
_refine_ls_structure_factor_coef Fsqd
_refine_ls_weighting_details 'calc w=1/[\s^2^(Fo^2^)+(0.0429P)^2^+0.5672P] where P=(Fo^2^+2Fc^2^)/3'
_refine_ls_weighting_scheme calc
_refine_ls_wR_factor_gt 0.0805
_refine_ls_wR_factor_ref 0.0814
_reflns_number_gt 2991
_reflns_number_total 3152
_reflns_threshold_expression >2sigma(I)
_cod_data_source_file b718995h.txt
_cod_data_source_block y
_cod_depositor_comments
;
The following automatic conversions were performed:
'_symmetry_cell_setting' value 'Triclinic' changed to 'triclinic'
according to '/home/saulius/struct/CIF-dictionaries/cif_core.dic'
dictionary named 'cif_core.dic' version 2.4.1 from
2010-06-29.

'_exptl_absorpt_correction_type' value 'Multi-scan' changed
to 'multi-scan' according to
'/home/saulius/struct/CIF-dictionaries/cif_core.dic' dictionary named
'cif_core.dic' version 2.4.1 from 2010-06-29.

Automatic conversion script
Id: cif_fix_enum 1527 2010-12-29 10:47:43Z saulius 
;
_cod_database_code 7201915

loop_
_symmetry_equiv_pos_as_xyz
'x, y, z'
'-x, -y, -z'

loop_
_atom_site_label
_atom_site_type_symbol
_atom_site_fract_x
_atom_site_fract_y
_atom_site_fract_z
_atom_site_U_iso_or_equiv
_atom_site_adp_type
_atom_site_occupancy
_atom_site_symmetry_multiplicity
_atom_site_calc_flag
_atom_site_refinement_flags
_atom_site_disorder_assembly
_atom_site_disorder_group
Zn1 Zn 0.32623(3) 0.42173(2) 0.55518(2) 0.02120(9) Uani 1 1 d . . .
O1 O 0.3366(4) 0.4428(3) 0.36062(17) 0.0565(6) Uani 1 1 d . . .
O2 O 0.5999(3) 0.5543(3) 0.28761(19) 0.0557(6) Uani 1 1 d . . .
O3 O 0.5435(3) 0.2518(2) 0.5526(3) 0.0530(5) Uani 1 1 d . . .
O4 O 0.8022(3) 0.36796(19) 0.4880(3) 0.0552(6) Uani 1 1 d . . .
O5 O 0.0075(4) 0.2331(3) 0.9086(2) 0.0789(8) Uani 1 1 d . . .
O1W O 0.0812(3) 0.3369(2) 0.6502(2) 0.0402(4) Uani 1 1 d . . .
C1 C 0.6437(4) 0.5518(3) 0.0286(2) 0.0410(6) Uani 1 1 d . . .
H1A H 0.7404 0.5870 0.0478 0.049 Uiso 1 1 calc R . .
C2 C 0.4851(4) 0.5003(3) 0.1299(2) 0.0326(5) Uani 1 1 d . . .
C3 C 0.3400(4) 0.4486(3) 0.1011(2) 0.0405(6) Uani 1 1 d . . .
H3A H 0.2325 0.4144 0.1683 0.049 Uiso 1 1 calc R . .
C4 C 0.4723(4) 0.4998(2) 0.2706(2) 0.0315(5) Uani 1 1 d . . .
C5 C 0.7942(3) -0.0011(2) 0.5388(2) 0.0305(4) Uani 1 1 d . . .
H5A H 0.6557 -0.0017 0.5650 0.037 Uiso 1 1 calc R . .
C6 C 0.8694(3) 0.1242(2) 0.5103(2) 0.0268(4) Uani 1 1 d . . .
C7 C 1.0766(3) 0.1249(2) 0.4713(2) 0.0311(5) Uani 1 1 d . . .
H7A H 1.1281 0.2082 0.4521 0.037 Uiso 1 1 calc R . .
C8 C 0.7265(3) 0.2583(2) 0.5176(2) 0.0284(4) Uani 1 1 d . . .
C9 C -0.1409(7) 0.1716(4) 0.9751(4) 0.0724(10) Uani 1 1 d . . .
C10 C -0.2667(7) 0.1223(5) 0.9095(5) 0.0787(11) Uani 1 1 d . . .
H10A H -0.2058 0.1380 0.8163 0.118 Uiso 1 1 calc R . .
H10B H -0.4005 0.1748 0.9196 0.118 Uiso 1 1 calc R . .
H10C H -0.2731 0.0231 0.9511 0.118 Uiso 1 1 calc R . .
C11 C -0.0735(8) 0.2028(6) 1.1650(4) 0.0898(14) Uani 1 1 d . . .
H11A H 0.0343 0.2459 1.0983 0.135 Uiso 1 1 calc R . .
H11B H -0.0187 0.1253 1.2315 0.135 Uiso 1 1 calc R . .
H11C H -0.1604 0.2718 1.2060 0.135 Uiso 1 1 calc R . .
C12 C -0.3599(9) 0.0759(7) 1.1882(5) 0.122(2) Uani 1 1 d . . .
H12A H -0.4463 0.0718 1.1350 0.183 Uiso 1 1 calc R . .
H12B H -0.4350 0.1266 1.2511 0.183 Uiso 1 1 calc R . .
H12C H -0.3089 -0.0186 1.2354 0.183 Uiso 1 1 calc R . .
N1 N -0.1912(6) 0.1490(4) 1.1015(4) 0.0899(12) Uani 1 1 d . . .
H1WA H 0.068(5) 0.306(4) 0.727(4) 0.055(10) Uiso 1 1 d . . .
H1WB H 0.008(7) 0.352(5) 0.620(5) 0.085(17) Uiso 1 1 d . . .

loop_
_atom_site_aniso_label
_atom_site_aniso_U_11
_atom_site_aniso_U_22
_atom_site_aniso_U_33
_atom_site_aniso_U_23
_atom_site_aniso_U_13
_atom_site_aniso_U_12
Zn1 0.02247(13) 0.02250(13) 0.02049(13) -0.00824(9) -0.00649(9) -0.00173(8)
O1 0.0855(16) 0.0784(15) 0.0189(8) -0.0105(9) -0.0079(9) -0.0475(13)
O2 0.0477(11) 0.1089(19) 0.0306(9) -0.0381(11) -0.0033(8) -0.0300(11)
O3 0.0308(9) 0.0314(9) 0.0936(17) -0.0261(10) -0.0068(10) 0.0058(7)
O4 0.0377(10) 0.0232(9) 0.1009(18) -0.0205(10) -0.0125(10) 0.0033(7)
O5 0.0771(18) 0.112(2) 0.0374(12) -0.0009(13) 0.0000(12) -0.0409(16)
O1W 0.0320(9) 0.0584(12) 0.0294(10) -0.0016(8) -0.0097(8) -0.0186(8)
C1 0.0459(14) 0.0602(16) 0.0281(12) -0.0173(11) -0.0090(10) -0.0216(12)
C2 0.0421(13) 0.0402(12) 0.0207(10) -0.0121(9) -0.0097(9) -0.0081(10)
C3 0.0459(14) 0.0588(16) 0.0244(11) -0.0145(10) -0.0060(10) -0.0211(12)
C4 0.0390(12) 0.0356(12) 0.0245(10) -0.0142(9) -0.0128(9) 0.0012(9)
C5 0.0242(10) 0.0291(11) 0.0382(12) -0.0129(9) -0.0050(8) -0.0013(8)
C6 0.0287(10) 0.0233(10) 0.0289(10) -0.0109(8) -0.0085(8) 0.0028(8)
C7 0.0328(11) 0.0235(10) 0.0387(12) -0.0119(9) -0.0077(9) -0.0031(8)
C8 0.0334(11) 0.0262(10) 0.0278(10) -0.0126(8) -0.0115(8) 0.0046(8)
C9 0.075(2) 0.073(2) 0.054(2) -0.0058(17) -0.0111(18) -0.0034(19)
C10 0.085(3) 0.080(3) 0.078(3) -0.018(2) -0.029(2) -0.021(2)
C11 0.101(3) 0.128(4) 0.046(2) -0.026(2) -0.021(2) -0.022(3)
C12 0.096(4) 0.142(5) 0.078(3) 0.014(3) 0.022(3) -0.042(4)
N1 0.082(2) 0.100(3) 0.057(2) 0.0024(18) 0.0052(17) -0.016(2)

loop_
_atom_type_symbol
_atom_type_description
_atom_type_scat_dispersion_real
_atom_type_scat_dispersion_imag
_atom_type_scat_source
C C 0.0033 0.0016 'International Tables Vol C Tables 4.2.6.8 and 6.1.1.4'
H H 0.0000 0.0000 'International Tables Vol C Tables 4.2.6.8 and 6.1.1.4'
N N 0.0061 0.0033 'International Tables Vol C Tables 4.2.6.8 and 6.1.1.4'
O O 0.0106 0.0060 'International Tables Vol C Tables 4.2.6.8 and 6.1.1.4'
Zn Zn 0.2839 1.4301 'International Tables Vol C Tables 4.2.6.8 and 6.1.1.4'

loop_
_geom_angle_atom_site_label_1
_geom_angle_atom_site_label_2
_geom_angle_atom_site_label_3
_geom_angle
_geom_angle_site_symmetry_1
_geom_angle_site_symmetry_3
_geom_angle_publ_flag
O1W Zn1 O3 103.34(9) . . ?
O1W Zn1 O2 98.44(9) . 2_666 ?
O3 Zn1 O2 91.13(10) . 2_666 ?
O1W Zn1 O1 102.96(9) . . ?
O3 Zn1 O1 87.48(11) . . ?
O2 Zn1 O1 158.29(9) 2_666 . ?
O1W Zn1 O4 98.58(9) . 2_666 ?
O3 Zn1 O4 157.95(9) . 2_666 ?
O2 Zn1 O4 88.01(10) 2_666 2_666 ?
O1 Zn1 O4 85.27(10) . 2_666 ?
O1W Zn1 Zn1 170.19(7) . 2_666 ?
O3 Zn1 Zn1 82.91(6) . 2_666 ?
O2 Zn1 Zn1 73.63(6) 2_666 2_666 ?
O1 Zn1 Zn1 84.70(6) . 2_666 ?
O4 Zn1 Zn1 75.71(6) 2_666 2_666 ?
C4 O1 Zn1 120.08(16) . . ?
C4 O2 Zn1 136.44(18) . 2_666 ?
C8 O3 Zn1 124.14(16) . . ?
C8 O4 Zn1 130.85(17) . 2_666 ?
Zn1 O1W H1WA 116(3) . . ?
Zn1 O1W H1WB 118(4) . . ?
H1WA O1W H1WB 123(5) . . ?
C2 C1 C3 120.9(2) . 2_665 ?
C2 C1 H1A 119.6 . . ?
C3 C1 H1A 119.6 2_665 . ?
C1 C2 C3 119.6(2) . . ?
C1 C2 C4 119.9(2) . . ?
C3 C2 C4 120.5(2) . . ?
C1 C3 C2 119.5(2) 2_665 . ?
C1 C3 H3A 120.2 2_665 . ?
C2 C3 H3A 120.2 . . ?
O2 C4 O1 125.0(2) . . ?
O2 C4 C2 117.0(2) . . ?
O1 C4 C2 118.0(2) . . ?
C7 C5 C6 120.6(2) 2_756 . ?
C7 C5 H5A 119.7 2_756 . ?
C6 C5 H5A 119.7 . . ?
C5 C6 C7 119.58(19) . . ?
C5 C6 C8 119.8(2) . . ?
C7 C6 C8 120.6(2) . . ?
C5 C7 C6 119.8(2) 2_756 . ?
C5 C7 H7A 120.1 2_756 . ?
C6 C7 H7A 120.1 . . ?
O3 C8 O4 125.1(2) . . ?
O3 C8 C6 117.9(2) . . ?
O4 C8 C6 117.0(2) . . ?
O5 C9 N1 120.1(5) . . ?
O5 C9 C10 121.8(4) . . ?
N1 C9 C10 118.1(4) . . ?
C9 C10 H10A 109.5 . . ?
C9 C10 H10B 109.5 . . ?
H10A C10 H10B 109.5 . . ?
C9 C10 H10C 109.5 . . ?
H10A C10 H10C 109.5 . . ?
H10B C10 H10C 109.5 . . ?
N1 C11 H11A 109.5 . . ?
N1 C11 H11B 109.5 . . ?
H11A C11 H11B 109.5 . . ?
N1 C11 H11C 109.5 . . ?
H11A C11 H11C 109.5 . . ?
H11B C11 H11C 109.5 . . ?
N1 C12 H12A 109.5 . . ?
N1 C12 H12B 109.5 . . ?
H12A C12 H12B 109.5 . . ?
N1 C12 H12C 109.5 . . ?
H12A C12 H12C 109.5 . . ?
H12B C12 H12C 109.5 . . ?
C9 N1 C12 124.2(5) . . ?
C9 N1 C11 118.1(4) . . ?
C12 N1 C11 117.7(4) . . ?

loop_
_geom_bond_atom_site_label_1
_geom_bond_atom_site_label_2
_geom_bond_distance
_geom_bond_site_symmetry_2
_geom_bond_publ_flag
Zn1 O1W 1.9585(18) . ?
Zn1 O3 2.0182(17) . ?
Zn1 O2 2.0198(17) 2_666 ?
Zn1 O1 2.0407(17) . ?
Zn1 O4 2.0605(17) 2_666 ?
Zn1 Zn1 2.9531(5) 2_666 ?
O1 C4 1.246(3) . ?
O2 C4 1.232(3) . ?
O2 Zn1 2.0198(17) 2_666 ?
O3 C8 1.238(3) . ?
O4 C8 1.245(3) . ?
O4 Zn1 2.0605(17) 2_666 ?
O5 C9 1.251(5) . ?
O1W H1WA 0.78(4) . ?
O1W H1WB 0.65(5) . ?
C1 C2 1.386(4) . ?
C1 C3 1.388(3) 2_665 ?
C1 H1A 0.9300 . ?
C2 C3 1.388(3) . ?
C2 C4 1.509(3) . ?
C3 C1 1.388(3) 2_665 ?
C3 H3A 0.9300 . ?
C5 C7 1.384(3) 2_756 ?
C5 C6 1.390(3) . ?
C5 H5A 0.9300 . ?
C6 C7 1.391(3) . ?
C6 C8 1.501(3) . ?
C7 C5 1.384(3) 2_756 ?
C7 H7A 0.9300 . ?
C9 N1 1.278(5) . ?
C9 C10 1.521(6) . ?
C10 H10A 0.9600 . ?
C10 H10B 0.9600 . ?
C10 H10C 0.9600 . ?
C11 N1 1.489(6) . ?
C11 H11A 0.9600 . ?
C11 H11B 0.9600 . ?
C11 H11C 0.9600 . ?
C12 N1 1.464(6) . ?
C12 H12A 0.9600 . ?
C12 H12B 0.9600 . ?
C12 H12C 0.9600 . ?

loop_
_geom_hbond_atom_site_label_D
_geom_hbond_atom_site_label_H
_geom_hbond_atom_site_label_A
_geom_hbond_distance_DH
_geom_hbond_distance_HA
_geom_hbond_distance_DA
_geom_hbond_angle_DHA
_geom_hbond_site_symmetry_A
O1W H1WA O5 0.78(4) 1.83(4) 2.601(3) 174(4) .
O1W H1WB O4 0.65(5) 2.24(5) 2.874(3) 166(6) 1_455

loop_
_geom_torsion_atom_site_label_1
_geom_torsion_atom_site_label_2
_geom_torsion_atom_site_label_3
_geom_torsion_atom_site_label_4
_geom_torsion
_geom_torsion_site_symmetry_1
_geom_torsion_site_symmetry_2
_geom_torsion_site_symmetry_3
_geom_torsion_site_symmetry_4
_geom_torsion_publ_flag
O1W Zn1 O1 C4 177.1(2) . . . . ?
O3 Zn1 O1 C4 -79.8(2) . . . . ?
O2 Zn1 O1 C4 6.9(4) 2_666 . . . ?
O4 Zn1 O1 C4 79.4(2) 2_666 . . . ?
Zn1 Zn1 O1 C4 3.3(2) 2_666 . . . ?
O1W Zn1 O3 C8 -169.7(2) . . . . ?
O2 Zn1 O3 C8 -70.7(2) 2_666 . . . ?
O1 Zn1 O3 C8 87.6(2) . . . . ?
O4 Zn1 O3 C8 16.7(4) 2_666 . . . ?
Zn1 Zn1 O3 C8 2.6(2) 2_666 . . . ?
C3 C1 C2 C3 -0.5(5) 2_665 . . . ?
C3 C1 C2 C4 179.1(2) 2_665 . . . ?
C1 C2 C3 C1 0.5(5) . . . 2_665 ?
C4 C2 C3 C1 -179.1(2) . . . 2_665 ?
Zn1 O2 C4 O1 2.8(5) 2_666 . . . ?
Zn1 O2 C4 C2 -176.0(2) 2_666 . . . ?
Zn1 O1 C4 O2 -4.5(4) . . . . ?
Zn1 O1 C4 C2 174.24(17) . . . . ?
C1 C2 C4 O2 4.3(4) . . . . ?
C3 C2 C4 O2 -176.1(3) . . . . ?
C1 C2 C4 O1 -174.6(3) . . . . ?
C3 C2 C4 O1 5.0(4) . . . . ?
C7 C5 C6 C7 -0.1(4) 2_756 . . . ?
C7 C5 C6 C8 178.1(2) 2_756 . . . ?
C5 C6 C7 C5 0.1(4) . . . 2_756 ?
C8 C6 C7 C5 -178.1(2) . . . 2_756 ?
Zn1 O3 C8 O4 5.1(4) . . . . ?
Zn1 O3 C8 C6 -175.05(16) . . . . ?
Zn1 O4 C8 O3 -14.8(4) 2_666 . . . ?
Zn1 O4 C8 C6 165.31(18) 2_666 . . . ?
C5 C6 C8 O3 1.7(3) . . . . ?
C7 C6 C8 O3 179.8(2) . . . . ?
C5 C6 C8 O4 -178.4(2) . . . . ?
C7 C6 C8 O4 -0.3(3) . . . . ?
O5 C9 N1 C12 -178.9(5) . . . . ?
C10 C9 N1 C12 1.4(7) . . . . ?
O5 C9 N1 C11 2.3(7) . . . . ?
C10 C9 N1 C11 -177.4(4) . . . . ?
